data_2017771
loop_
_publ_author_name
'Rukiah, Mwaffak'
'Assaad, Thaer'

_publ_section_title
;
 \
 2,2,2-Trifluoro-<i>N</i>-(1a,2,7,7a-tetrahydronaphtho[2,3-<i>b</i>]oxiren-3-yl)\
 acetamide by X-ray powder diffraction
;
_journal_coeditor_code FA3231
_journal_issue 9
_journal_name_full 'Acta Crystallographica, Section C'
_journal_page_first o475
_journal_page_last o478
_journal_paper_doi 10.1107/S0108270110031124
_journal_volume 66
_journal_year 2010
_chemical_formula_iupac 'C12 H10 F3 N O2'
_chemical_formula_moiety 'C12 H10 F3 N O2'
_chemical_formula_sum 'C12 H10 F3 N O2'
_chemical_formula_weight 257.21
_chemical_name_systematic
;
2,2,2-Trifluoro-<i>N</i>-(1a,2,7,7a-tetrahydronaphtho[2,3-<i>b</i>]oxiren-
3-yl)acetamide
;
_space_group_IT_number 14
_symmetry_cell_setting monoclinic
_symmetry_space_group_name_Hall '-P 2ybc'
_symmetry_space_group_name_H-M 'P 1 21/c 1'
_cell_angle_alpha 90.0
_cell_angle_beta 99.4514(7)
_cell_angle_gamma 90.0
_cell_formula_units_Z 4
_cell_length_a 8.0594(5)
_cell_length_b 8.8122(5)
_cell_length_c 15.9964(9)
_cell_measurement_temperature 298
_cell_volume 1120.66(11)
_computing_cell_refinement 'GSAS (Larson & Von Dreele, 2004)'
_computing_data_collection 'WinXPOW (Stoe & Cie, 1999)'
_computing_data_reduction 'WinXPOW (Stoe & Cie, 1999)'
_computing_molecular_graphics 'ORTEP-3 (Farrugia, 1997)'
_computing_publication_material 'publCIF  (Westrip, 2010)'
_computing_structure_refinement 'GSAS (Larson & Von Dreele, 2004)'
_computing_structure_solution '(Favre-Nicolin & \<Cern\'y, 2002)'
_diffrn_ambient_temperature 298
_diffrn_measurement_device_type 'Stoe transmission STADI P'
_diffrn_radiation_monochromator 'Ge 111'
_diffrn_radiation_type 'Cu K\a~1~'
_diffrn_radiation_wavelength 1.5406
_exptl_absorpt_coefficient_mu 1.199
_exptl_absorpt_correction_T_max 0.54507
_exptl_absorpt_correction_T_min 0.52221
_exptl_absorpt_correction_type cylinder
_exptl_absorpt_process_details
;
As implemented and documented in GSAS (Larson & Von Dreele, 2004)
;
_exptl_crystal_density_diffrn 1.525
_exptl_crystal_F_000 528.0
_pd_calc_method 'Rietveld Refinement'
_pd_char_colour White
_pd_char_particle_morphology 'fine powder visual estimate'
_pd_instr_dist_mono/spec 130
_pd_instr_dist_spec/detc 220
_pd_instr_dist_src/mono 260
_pd_instr_location
;
Chemistry Department
Atomic Energy Commission
Damascus
P.O.Box 6091
Syrian Arab Republic
;
_pd_meas_scan_method step
_pd_phase_name SampleC
_pd_prep_pressure 101.3
_pd_prep_temperature 298
_pd_proc_info_data_reduction none
_pd_proc_info_datetime 2010-04-28T14:11:32
_pd_proc_info_excluded_regions ' none'
_pd_proc_ls_background_function
;   GSAS Background function number 1 with 20 terms.
 Shifted Chebyshev function of 1st kind
       1:    1376.94     2:   -1226.22     3:    677.625     4:   -236.386
      5:    46.5456     6:    18.0385     7:   -56.8405     8:    40.5980
      9:    23.1853    10:   -47.8058    11:    26.7618    12:   -3.89844
     13:   -18.4559    14:    12.1618    15:  -0.366313    16:    1.98861
     17:   -4.92608    18:    5.25575    19:   -6.53693    20:    3.00978
;
_pd_proc_ls_peak_cutoff 0.00100
_pd_proc_ls_pref_orient_corr 'Spherical harmonics function'
_pd_proc_ls_profile_function
;
CW Profile function number 4 with  21 terms
Pseudovoigt profile coefficients as parameterized in
Thompson <i>et al.</i> (1987).
Asymmetry correction of Finger <i>et al.</i> (1994).
Microstrain broadening by Stephens (1999).
Peak tails are ignored  where the intensity is below 0.0010 times the peak
Aniso. broadening axis   0.0   0.0   1.0
;
_pd_proc_ls_prof_R_factor 0.0217
_pd_proc_ls_prof_wR_expected 0.0237
_pd_proc_ls_prof_wR_factor 0.0295
_pd_proc_wavelength 1.54060
_pd_spec_mounting 'powder extended between two Mylar foils'
_pd_spec_mount_mode transmission
_pd_spec_shape flat_sheet
_pd_spec_size_axial 7
_pd_spec_size_equat 7
_refine_diff_density_max 0.250
_refine_diff_density_min -0.316
_refine_ls_goodness_of_fit_all 1.27
_refine_ls_hydrogen_treatment constr
_refine_ls_matrix_type full
_refine_ls_number_parameters 246
_refine_ls_number_restraints 54
_refine_ls_shift/su_max 0.0
_refine_ls_shift/su_mean 0.00
_reflns_number_total 1146
_cod_data_source_file fa3231.cif
_cod_data_source_block I
_cod_original_sg_symbol_Hall '-p 2ybc'
_cod_original_sg_symbol_H-M 'P 21/c'
_cod_database_code 2017771

loop_
_symmetry_equiv_pos_site_id
_symmetry_equiv_pos_as_xyz
1 +x,+y,+z
2 -x,+y+1/2,-z+1/2
-1 -x,-y,-z
-2 +x,-y+1/2,+z+1/2

loop_
_atom_site_aniso_label
_atom_site_aniso_U_11
_atom_site_aniso_U_22
_atom_site_aniso_U_33
_atom_site_aniso_U_12
_atom_site_aniso_U_13
_atom_site_aniso_U_23
F1 0.113(10) 0.047(6) 0.090(12) -0.036(5) -0.022(8) 0.014(6)
F2 0.104(10) 0.086(8) 0.148(16) 0.026(6) -0.047(9) -0.059(7)
F3 0.165(13) 0.110(9) 0.126(13) -0.053(7) 0.073(10) -0.071(9)

loop_
_atom_site_type_symbol
_atom_site_label
_atom_site_fract_x
_atom_site_fract_y
_atom_site_fract_z
_atom_site_U_iso_or_equiv
_atom_site_thermal_displace_type
_atom_site_occupancy
F F1 0.9390(12) 1.1210(8) 0.6623(7) 0.08775 Uani 1.0
F F2 1.0605(12) 0.9365(10) 0.7380(7) 0.1202 Uani 1.0
F F3 0.8279(12) 1.0211(11) 0.7592(8) 0.12805 Uani 1.0
O O1 0.1462(9) 0.8324(7) 0.5334(5) 0.047(3) Uiso 1.0
C C1 0.6974(7) 0.8135(12) 0.4250(4) 0.036(5) Uiso 1.0
C C2 0.6396(10) 0.8323(10) 0.4996(5) 0.036(4) Uiso 1.0
C C3 0.4955(11) 0.7596(8) 0.5211(4) 0.029(4) Uiso 1.0
C C4 0.3996(10) 0.6719(10) 0.4555(4) 0.030(4) Uiso 1.0
C C5 0.4494(8) 0.6625(11) 0.3759(4) 0.047(5) Uiso 1.0
C C6 0.5976(9) 0.7335(11) 0.3604(4) 0.038(4) Uiso 1.0
C C7 0.4448(5) 0.7755(5) 0.6065(3) 0.041(5) Uiso 1.0
C C8 0.2602(5) 0.7581(8) 0.6011(3) 0.051(5) Uiso 1.0
C C9 0.1603(6) 0.6682(6) 0.5340(4) 0.041(5) Uiso 1.0
C C10 0.2381(5) 0.5959(5) 0.4654(3) 0.039(5) Uiso 1.0
N N1 0.7401(11) 0.9191(5) 0.5670(4) 0.027(3) Uiso 1.0
C C11 0.8183(17) 0.8624(10) 0.6405(7) 0.057(5) Uiso 1.0
C C12 0.9131(14) 0.9857(11) 0.6966(7) 0.063(7) Uiso 1.0
O O2 0.8148(13) 0.7335(9) 0.6642(7) 0.060(4) Uiso 1.0
H H1 0.81749 0.8314 0.42226 0.075 Uiso 1.0
H H5 0.37644 0.60945 0.32914 0.075 Uiso 1.0
H H6 0.6239 0.73698 0.30214 0.075 Uiso 1.0
H H7a 0.50136 0.69831 0.64402 0.075 Uiso 1.0
H H7b 0.47813 0.87495 0.62927 0.075 Uiso 1.0
H H8 0.20211 0.77819 0.64915 0.075 Uiso 1.0
H H9 0.04886 0.64023 0.54604 0.075 Uiso 1.0
H H10a 0.16035 0.60307 0.41234 0.075 Uiso 1.0
H H10b 0.26004 0.48952 0.47905 0.075 Uiso 1.0
H H1n1 0.73919 1.01745 0.56146 0.075 Uiso 1.0

loop_
_atom_type_symbol
_atom_type_scat_dispersion_real
_atom_type_scat_dispersion_imag
_atom_type_scat_source
F 0.000 0.000 International_Tables_Vol_C
O 0.000 0.000 International_Tables_Vol_C
C 0.000 0.000 International_Tables_Vol_C
N 0.000 0.000 International_Tables_Vol_C
H 0.000 0.000 International_Tables_Vol_C

loop_
_geom_angle_atom_site_label_1
_geom_angle_atom_site_label_2
_geom_angle_atom_site_label_3
_geom_angle_site_symmetry_1
_geom_angle_site_symmetry_2
_geom_angle_site_symmetry_3
_geom_angle
_geom_angle_publ_flag
C8 O1 C9 1_555 . 1_555 60.4(3) y
C2 C1 C6 1_555 . 1_555 118.3(5) n
C2 C1 H1 1_555 . 1_555 119.9 n
C6 C1 H1 1_555 . 1_555 119.8 n
C1 C2 C3 1_555 . 1_555 124.7(6) n
C1 C2 N1 1_555 . 1_555 119.0(6) n
C3 C2 N1 1_555 . 1_555 115.9(7) n
C2 C3 C4 1_555 . 1_555 115.7(6) n
C2 C3 C7 1_555 . 1_555 122.4(6) n
C4 C3 C7 1_555 . 1_555 121.8(6) n
C3 C4 C5 1_555 . 1_555 120.0(5) n
C3 C4 C10 1_555 . 1_555 122.8(6) n
C5 C4 C10 1_555 . 1_555 117.0(4) n
C4 C5 C6 1_555 . 1_555 120.9(4) n
C4 C5 H5 1_555 . 1_555 119.4 n
C6 C5 H5 1_555 . 1_555 119.6 n
C1 C6 C5 1_555 . 1_555 119.9(4) n
C1 C6 H6 1_555 . 1_555 119.8 n
C5 C6 H6 1_555 . 1_555 119.9 n
C3 C7 C8 1_555 . 1_555 111.0(5) n
C3 C7 H7a 1_555 . 1_555 109.2 n
C3 C7 H7b 1_555 . 1_555 109.2 n
C8 C7 H7a 1_555 . 1_555 109.1 n
C8 C7 H7b 1_555 . 1_555 109.2 n
H7a C7 H7b 1_555 . 1_555 109.1 n
O1 C8 C7 1_555 . 1_555 120.0(6) n
O1 C8 C9 1_555 . 1_555 59.7(3) y
O1 C8 H8 1_555 . 1_555 100.3 n
C7 C8 C9 1_555 . 1_555 121.6(4) n
C7 C8 H8 1_555 . 1_555 122.6 n
C9 C8 H8 1_555 . 1_555 113.4 n
O1 C9 C8 1_555 . 1_555 59.9(3) y
O1 C9 C10 1_555 . 1_555 117.5(5) n
O1 C9 H9 1_555 . 1_555 100.3 n
C8 C9 C10 1_555 . 1_555 121.5(4) n
C8 C9 H9 1_555 . 1_555 113.8 n
C10 C9 H9 1_555 . 1_555 123.0 n
C4 C10 C9 1_555 . 1_555 111.4(4) n
C4 C10 H10a 1_555 . 1_555 109.1 n
C4 C10 H10b 1_555 . 1_555 109.1 n
C9 C10 H10a 1_555 . 1_555 109.0 n
C9 C10 H10b 1_555 . 1_555 109.2 n
H10a C10 H10b 1_555 . 1_555 109.1 n
C2 N1 C11 1_555 . 1_555 125.4(6) n
C2 N1 H1n1 1_555 . 1_555 117.0 n
C11 N1 H1n1 1_555 . 1_555 117.1 n
N1 C11 C12 1_555 . 1_555 111.6(7) n
N1 C11 O2 1_555 . 1_555 126.9(10) n
C12 C11 O2 1_555 . 1_555 121.4(9) n
F1 C12 F2 1_555 . 1_555 107.8(11) n
F1 C12 F3 1_555 . 1_555 103.4(10) n
F1 C12 C11 1_555 . 1_555 119.1(9) n
F2 C12 F3 1_555 . 1_555 103.3(10) n
F2 C12 C11 1_555 . 1_555 112.2(9) n
F3 C12 C11 1_555 . 1_555 109.6(10) n

loop_
_geom_bond_atom_site_label_1
_geom_bond_atom_site_label_2
_geom_bond_site_symmetry_1
_geom_bond_site_symmetry_2
_geom_bond_distance
_geom_bond_publ_flag
F1 C12 . 1_555 1.343(13) n
F2 C12 . 1_555 1.334(15) n
F3 C12 . 1_555 1.340(16) n
O1 C8 . 1_555 1.455(5) y
O1 C9 . 1_555 1.451(5) y
C1 C2 . 1_555 1.360(6) n
C1 C6 . 1_555 1.393(11) n
C1 H1 . 1_555 0.989 n
C2 C3 . 1_555 1.417(6) n
C2 N1 . 1_555 1.454(6) n
C3 C4 . 1_555 1.424(5) n
C3 C7 . 1_555 1.495(5) n
C4 C5 . 1_555 1.400(6) n
C4 C10 . 1_555 1.495(5) n
C5 C6 . 1_555 1.406(11) n
C5 H5 . 1_555 0.989 n
C6 H6 . 1_555 0.989 n
C7 C8 . 1_555 1.485(4) n
C7 H7a . 1_555 0.970 n
C7 H7b . 1_555 0.970 n
C8 C9 . 1_555 1.463(5) y
C8 H8 . 1_555 0.980 n
C9 C10 . 1_555 1.494(4) n
C9 H9 . 1_555 0.981 n
C10 H10a . 1_555 0.970 n
C10 H10b . 1_555 0.972 n
N1 C11 . 1_555 1.336(13) n
N1 H1n1 . 1_555 0.871 n
C11 C12 . 1_555 1.532(15) n
C11 O2 . 1_555 1.199(12) n

loop_
_geom_hbond_atom_site_label_D
_geom_hbond_atom_site_label_H
_geom_hbond_atom_site_label_A
_geom_hbond_site_symmetry_D
_geom_hbond_site_symmetry_H
_geom_hbond_site_symmetry_A
_geom_hbond_distance_DH
_geom_hbond_distance_HA
_geom_hbond_distance_DA
_geom_hbond_angle_DHA
_geom_hbond_publ_flag
N1 H1N1 O1 . . -1_676 0.87 2.32 2.949(9) 130 y

loop_
_geom_torsion_atom_site_label_1
_geom_torsion_atom_site_label_2
_geom_torsion_atom_site_label_3
_geom_torsion_atom_site_label_4
_geom_torsion_site_symmetry_1
_geom_torsion_site_symmetry_2
_geom_torsion_site_symmetry_3
_geom_torsion_site_symmetry_4
_geom_torsion
_geom_torsion_publ_flag
C11 N1 C2 C1 . . . . -111.8(12) n
C11 N1 C2 C3 . . . . 61.6(13) n
C2 N1 C11 O2 . . . . -3(2) n
C2 N1 C11 C12 . . . . 179.8(9) n
C6 C1 C2 C3 . . . . 8.9(14) n
C2 C1 C6 C5 . . . . -6.0(13) n
C6 C1 C2 N1 . . . . -178.4(8) n
C1 C2 C3 C4 . . . . -5.6(12) n
C1 C2 C3 C7 . . . . 175.4(7) n
N1 C2 C3 C4 . . . . -178.6(7) n
N1 C2 C3 C7 . . . . 2.4(11) n
C7 C3 C4 C5 . . . . 178.7(7) n
C2 C3 C4 C5 . . . . -0.3(12) n
C2 C3 C4 C10 . . . . -176.0(7) n
C4 C3 C7 C8 . . . . -27.2(9) n
C2 C3 C7 C8 . . . . 151.7(7) n
C7 C3 C4 C10 . . . . 3.0(11) n
C10 C4 C5 C6 . . . . 178.6(7) n
C3 C4 C5 C6 . . . . 2.7(13) n
C3 C4 C10 C9 . . . . 21.6(9) n
C5 C4 C10 C9 . . . . -154.1(7) n
C4 C5 C6 C1 . . . . 0.5(13) n
C3 C7 C8 C9 . . . . 27.0(7) n
C3 C7 C8 O1 . . . . -43.7(7) y
C7 C8 C9 O1 . . . . -108.7(6) n
O1 C8 C9 C10 . . . . 105.8(6) n
C7 C8 C9 C10 . . . . -3.0(8) n
C8 C9 C10 C4 . . . . -21.4(7) n
O1 C9 C10 C4 . . . . 48.5(7) y
O2 C11 C12 F1 . . . . 168.2(12) n
O2 C11 C12 F2 . . . . 40.9(17) n
O2 C11 C12 F3 . . . . -73.2(15) n
N1 C11 C12 F1 . . . . -14.0(16) n
N1 C11 C12 F2 . . . . -141.3(11) n
N1 C11 C12 F3 . . . . 104.6(12) n
